data_7219260
loop_
_publ_author_name
'Ren, XiaoMing'
'Wang, Hua-Bing'
'Yang, Hao'
'An, De-Yue'
'Zhou, Lan-Cheng'
'Liu, Jian-Lan'

_publ_section_title
;
 Observation of a magnetic phase transition but absence of electrical
 response in a novel new two-dimensional mixed-valence
 nickel-bis-dithiolene molecular crystal
;
_journal_name_full 'RSC Adv.'
_journal_paper_doi 10.1039/C4RA13354D
_journal_year 2015
_chemical_formula_moiety 'C26 H13 N2 Ni3 S30'
_chemical_formula_sum 'C26 H13 N2 Ni3 S30'
_chemical_formula_weight 1491.31
_chemical_name_common '[C3-APy][Ni(dmit2)]3'
_chemical_name_systematic '[C3-APy][Ni(dmit2)]3'
_space_group_IT_number 2
_symmetry_cell_setting triclinic
_symmetry_space_group_name_Hall '-P 1'
_symmetry_space_group_name_H-M 'P -1'
_atom_sites_solution_hydrogens geom
_atom_sites_solution_primary direct
_atom_sites_solution_secondary difmap
_audit_creation_method SHELXL-97
_audit_update_record
;
2015-01-07 deposited with the CCDC.
2015-01-09 downloaded from the CCDC.
;
_cell_angle_alpha 74.904(3)
_cell_angle_beta 75.852(4)
_cell_angle_gamma 63.906(3)
_cell_formula_units_Z 2
_cell_length_a 11.5235(13)
_cell_length_b 12.6902(13)
_cell_length_c 19.485(2)
_cell_measurement_reflns_used 11221
_cell_measurement_temperature 296(2)
_cell_measurement_theta_max 27.550
_cell_measurement_theta_min 1.090
_cell_volume 2442.8(5)
_computing_cell_refinement 'SAINT (Bruker, 2005)'
_computing_data_collection 'APEX2 (Bruker, 2005)'
_computing_data_reduction SAINT
_computing_molecular_graphics SHELXTL
_computing_publication_material SHELXTL
_computing_structure_refinement 'SHELXL-97 (Sheldrick, 1997)'
_computing_structure_solution 'SHELXS-97 (Sheldrick, 1990)'
_diffrn_ambient_temperature 296(2)
_diffrn_measured_fraction_theta_full 0.996
_diffrn_measured_fraction_theta_max 0.996
_diffrn_measurement_device_type 'Bruker Apex2 CCD'
_diffrn_measurement_method '\w scans'
_diffrn_radiation_monochromator graphite
_diffrn_radiation_source 'fine-focus sealed tube'
_diffrn_radiation_type MoK\a
_diffrn_radiation_wavelength 0.71073
_diffrn_reflns_av_R_equivalents 0.0912
_diffrn_reflns_av_unetI/netI 0.0859
_diffrn_reflns_limit_h_max 14
_diffrn_reflns_limit_h_min -14
_diffrn_reflns_limit_k_max 16
_diffrn_reflns_limit_k_min -16
_diffrn_reflns_limit_l_max 24
_diffrn_reflns_limit_l_min -25
_diffrn_reflns_number 56188
_diffrn_reflns_theta_full 27.55
_diffrn_reflns_theta_max 27.55
_diffrn_reflns_theta_min 1.09
_exptl_absorpt_coefficient_mu 2.458
_exptl_absorpt_correction_T_max 0.8840
_exptl_absorpt_correction_T_min 0.6492
_exptl_absorpt_correction_type multi-scan
_exptl_crystal_colour green
_exptl_crystal_density_diffrn 2.028
_exptl_crystal_density_method 'not measured'
_exptl_crystal_description block
_exptl_crystal_F_000 1494
_exptl_crystal_preparation 'Magnetic properties'
_exptl_crystal_size_max 0.20
_exptl_crystal_size_mid 0.15
_exptl_crystal_size_min 0.05
_refine_diff_density_max 1.111
_refine_diff_density_min -0.647
_refine_diff_density_rms 0.180
_refine_ls_extinction_coef 0.00074(10)
_refine_ls_extinction_expression Fc^*^=kFc[1+0.001xFc^2^\l^3^/sin(2\q)]^-1/4^
_refine_ls_extinction_method SHELXL
_refine_ls_goodness_of_fit_ref 1.008
_refine_ls_hydrogen_treatment mixed
_refine_ls_matrix_type full
_refine_ls_number_parameters 552
_refine_ls_number_reflns 11221
_refine_ls_number_restraints 0
_refine_ls_restrained_S_all 1.008
_refine_ls_R_factor_all 0.1669
_refine_ls_R_factor_gt 0.0646
_refine_ls_shift/su_max 0.000
_refine_ls_shift/su_mean 0.000
_refine_ls_structure_factor_coef Fsqd
_refine_ls_weighting_details 'calc w=1/[\s^2^(Fo^2^)+(0.0646P)^2^+0.0000P] where P=(Fo^2^+2Fc^2^)/3'
_refine_ls_weighting_scheme calc
_refine_ls_wR_factor_gt 0.1209
_refine_ls_wR_factor_ref 0.1557
_reflns_number_gt 5332
_reflns_number_total 11221
_reflns_threshold_expression >2sigma(I)
_cod_data_source_file c4ra13354d2.cif
_cod_data_source_block 1
_cod_depositor_comments
;
The following automatic conversions were performed:

'_symmetry_cell_setting' value 'Triclinic' changed to 'triclinic'
according to
/usr/data/users/saulius/crontab/automatic-downloads/rss-feeds/RSC/lib/dictionaries/cif_core.dic
dictionary named 'cif_core.dic' version 2.4.2 from 2011-04-26.

Automatic conversion script
Id: cif_fix_values 2935 2014-11-11 08:27:57Z andrius 
;
_cod_original_cell_volume 2442.8(4)
_cod_original_sg_symbol_H-M P-1
_cod_database_code 7219260

loop_
_symmetry_equiv_pos_as_xyz
'x, y, z'
'-x, -y, -z'

loop_
_atom_site_label
_atom_site_type_symbol
_atom_site_fract_x
_atom_site_fract_y
_atom_site_fract_z
_atom_site_U_iso_or_equiv
_atom_site_adp_type
_atom_site_occupancy
_atom_site_symmetry_multiplicity
_atom_site_calc_flag
_atom_site_refinement_flags
Ni1 Ni 0.66924(6) 0.24111(5) 0.01659(3) 0.03035(17) Uani 1 1 d .
Ni2 Ni 0.35209(6) 0.21662(5) 0.06798(3) 0.03009(18) Uani 1 1 d .
Ni3 Ni 0.01516(6) 0.72877(5) 0.04056(3) 0.02902(17) Uani 1 1 d .
S1 S 0.63259(13) 0.40863(10) -0.05688(6) 0.0349(3) Uani 1 1 d .
S2 S 0.67776(12) 0.15041(10) -0.06560(6) 0.0339(3) Uani 1 1 d .
S3 S 0.70794(13) 0.07118(11) 0.08752(6) 0.0351(3) Uani 1 1 d .
S4 S 0.66219(13) 0.32881(11) 0.10070(7) 0.0354(3) Uani 1 1 d .
S5 S 0.70983(13) 0.22861(12) 0.25574(7) 0.0393(3) Uani 1 1 d .
S6 S 0.74509(13) -0.00639(11) 0.24327(6) 0.0381(3) Uani 1 1 d .
S7 S 0.77686(16) 0.03002(14) 0.38056(7) 0.0597(5) Uani 1 1 d .
S8 S 0.60686(13) 0.47711(11) -0.21477(6) 0.0367(3) Uani 1 1 d .
S9 S 0.64482(13) 0.23839(11) -0.22239(7) 0.0382(3) Uani 1 1 d .
S10 S 0.60297(17) 0.42360(15) -0.35346(7) 0.0617(5) Uani 1 1 d .
S11 S 0.31936(13) 0.38176(10) -0.00689(6) 0.0340(3) Uani 1 1 d .
S12 S 0.35180(13) 0.12608(10) -0.01117(6) 0.0347(3) Uani 1 1 d .
S13 S 0.38803(13) 0.04884(11) 0.14083(6) 0.0358(3) Uani 1 1 d .
S14 S 0.34205(12) 0.30849(10) 0.14955(6) 0.0328(3) Uani 1 1 d .
S15 S 0.36886(14) 0.22137(12) 0.30688(7) 0.0433(4) Uani 1 1 d .
S16 S 0.41788(13) -0.01963(11) 0.29801(7) 0.0397(3) Uani 1 1 d .
S17 S 0.40512(18) 0.03817(15) 0.43838(7) 0.0655(5) Uani 1 1 d .
S18 S 0.28794(13) 0.44766(11) -0.16354(6) 0.0367(3) Uani 1 1 d .
S19 S 0.31752(13) 0.20889(11) -0.16665(6) 0.0352(3) Uani 1 1 d .
S20 S 0.27834(16) 0.38830(14) -0.29922(7) 0.0554(4) Uani 1 1 d .
S21 S -0.01982(13) 0.89510(10) -0.03365(6) 0.0340(3) Uani 1 1 d .
S22 S 0.01966(13) 0.63828(11) -0.03977(6) 0.0367(3) Uani 1 1 d .
S23 S 0.04593(13) 0.56075(10) 0.11144(6) 0.0341(3) Uani 1 1 d .
S24 S 0.00608(12) 0.81604(10) 0.12475(6) 0.0330(3) Uani 1 1 d .
S25 S 0.03235(14) 0.72006(12) 0.28235(6) 0.0400(3) Uani 1 1 d .
S26 S 0.07398(13) 0.48369(11) 0.26821(6) 0.0369(3) Uani 1 1 d .
S27 S 0.07370(17) 0.52632(15) 0.40998(7) 0.0627(5) Uani 1 1 d .
S28 S -0.05817(13) 0.96388(11) -0.18949(6) 0.0363(3) Uani 1 1 d .
S29 S -0.02032(13) 0.72299(11) -0.19431(6) 0.0379(3) Uani 1 1 d .
S30 S -0.07234(15) 0.90648(14) -0.32524(7) 0.0552(4) Uani 1 1 d .
C1 C 0.6322(4) 0.3736(4) -0.1352(2) 0.0303(11) Uani 1 1 d .
C2 C 0.6494(4) 0.2604(4) -0.1386(2) 0.0291(11) Uani 1 1 d .
C3 C 0.7134(4) 0.1024(4) 0.1663(2) 0.0307(11) Uani 1 1 d .
C4 C 0.6951(4) 0.2143(4) 0.1718(2) 0.0321(12) Uani 1 1 d .
C5 C 0.7445(5) 0.0819(4) 0.2979(2) 0.0358(12) Uani 1 1 d .
C6 C 0.6168(5) 0.3823(4) -0.2680(2) 0.0365(12) Uani 1 1 d .
C7 C 0.3134(4) 0.3464(4) -0.0837(2) 0.0299(11) Uani 1 1 d .
C8 C 0.3272(4) 0.2336(4) -0.0853(2) 0.0271(11) Uani 1 1 d .
C9 C 0.3901(4) 0.0833(4) 0.2194(2) 0.0328(12) Uani 1 1 d .
C10 C 0.3703(4) 0.1983(4) 0.2224(2) 0.0310(12) Uani 1 1 d .
C11 C 0.3976(5) 0.0776(4) 0.3522(2) 0.0403(13) Uani 1 1 d .
C12 C 0.2935(5) 0.3513(4) -0.2140(2) 0.0356(12) Uani 1 1 d .
C13 C -0.0262(4) 0.8605(4) -0.1105(2) 0.0282(11) Uani 1 1 d .
C14 C -0.0095(4) 0.7465(4) -0.1130(2) 0.0296(11) Uani 1 1 d .
C15 C 0.0480(4) 0.5905(4) 0.1907(2) 0.0299(11) Uani 1 1 d .
C16 C 0.0309(4) 0.7029(4) 0.1965(2) 0.0310(12) Uani 1 1 d .
C17 C 0.0601(5) 0.5741(4) 0.3245(2) 0.0390(13) Uani 1 1 d .
C18 C -0.0513(5) 0.8668(4) -0.2405(2) 0.0371(12) Uani 1 1 d .
C19 C 0.7436(6) 0.3409(5) 0.4314(3) 0.0587(16) Uani 1 1 d .
H19 H 0.6942 0.3994 0.3977 0.070 Uiso 1 1 calc R
C20 C 0.8618(6) 0.3355(5) 0.4337(3) 0.0650(18) Uani 1 1 d .
H20 H 0.8924 0.3898 0.4021 0.078 Uiso 1 1 calc R
C21 C 0.9388(6) 0.2485(5) 0.4836(3) 0.0536(15) Uani 1 1 d .
C22 C 0.8858(7) 0.1715(5) 0.5292(3) 0.0647(18) Uani 1 1 d .
H22 H 0.9334 0.1117 0.5632 0.078 Uiso 1 1 calc R
C23 C 0.7663(7) 0.1828(5) 0.5247(3) 0.0664(18) Uani 1 1 d .
H23 H 0.7323 0.1313 0.5568 0.080 Uiso 1 1 calc R
C24 C 0.5644(5) 0.2721(5) 0.4701(3) 0.0542(15) Uani 1 1 d .
H24A H 0.5417 0.3163 0.4232 0.065 Uiso 1 1 calc R
H24B H 0.5710 0.1921 0.4737 0.065 Uiso 1 1 calc R
C25 C 0.4584(6) 0.3294(6) 0.5258(3) 0.075(2) Uani 1 1 d .
H25A H 0.4468 0.4115 0.5202 0.091 Uiso 1 1 calc R
H25B H 0.4829 0.2887 0.5729 0.091 Uiso 1 1 calc R
C26 C 0.3310(6) 0.3266(6) 0.5210(3) 0.082(2) Uani 1 1 d .
H26A H 0.3151 0.3524 0.4720 0.124 Uiso 1 1 calc R
H26B H 0.2610 0.3787 0.5506 0.124 Uiso 1 1 calc R
H26C H 0.3358 0.2467 0.5375 0.124 Uiso 1 1 calc R
N1 N 0.6939(4) 0.2654(4) 0.4758(2) 0.0477(12) Uani 1 1 d .
N2 N 1.0587(5) 0.2393(4) 0.4856(3) 0.0748(16) Uani 1 1 d .
H2A H 1.1057 0.1841 0.5159 0.090 Uiso 1 1 calc R
H2B H 1.0886 0.2886 0.4565 0.090 Uiso 1 1 calc R

loop_
_atom_site_aniso_label
_atom_site_aniso_U_11
_atom_site_aniso_U_22
_atom_site_aniso_U_33
_atom_site_aniso_U_23
_atom_site_aniso_U_13
_atom_site_aniso_U_12
Ni1 0.0342(4) 0.0237(3) 0.0303(3) -0.0054(3) -0.0057(3) -0.0082(3)
Ni2 0.0374(4) 0.0242(4) 0.0247(3) -0.0041(3) -0.0055(3) -0.0085(3)
Ni3 0.0352(4) 0.0231(3) 0.0255(3) -0.0039(3) -0.0056(3) -0.0084(3)
S1 0.0458(9) 0.0245(7) 0.0343(7) -0.0065(6) -0.0072(6) -0.0127(6)
S2 0.0441(9) 0.0227(7) 0.0340(7) -0.0035(6) -0.0106(6) -0.0110(6)
S3 0.0459(9) 0.0257(7) 0.0329(7) -0.0056(6) -0.0080(6) -0.0122(6)
S4 0.0420(9) 0.0248(7) 0.0377(7) -0.0075(6) -0.0089(6) -0.0092(6)
S5 0.0459(9) 0.0385(8) 0.0333(7) -0.0117(6) -0.0053(6) -0.0141(7)
S6 0.0444(9) 0.0340(7) 0.0323(7) -0.0021(6) -0.0048(6) -0.0150(7)
S7 0.0751(12) 0.0630(11) 0.0309(8) -0.0058(7) -0.0111(8) -0.0184(9)
S8 0.0443(9) 0.0301(7) 0.0355(7) 0.0008(6) -0.0081(6) -0.0174(7)
S9 0.0487(9) 0.0334(8) 0.0360(7) -0.0056(6) -0.0109(6) -0.0174(7)
S10 0.0861(13) 0.0652(11) 0.0378(8) 0.0031(8) -0.0223(8) -0.0339(10)
S11 0.0468(9) 0.0244(7) 0.0294(7) -0.0047(6) -0.0070(6) -0.0124(6)
S12 0.0517(9) 0.0232(7) 0.0289(7) -0.0019(6) -0.0100(6) -0.0142(7)
S13 0.0496(9) 0.0276(7) 0.0294(7) -0.0045(6) -0.0081(6) -0.0139(7)
S14 0.0431(8) 0.0265(7) 0.0280(7) -0.0024(6) -0.0082(6) -0.0131(6)
S15 0.0621(10) 0.0392(8) 0.0320(7) -0.0041(6) -0.0167(7) -0.0197(8)
S16 0.0510(9) 0.0350(8) 0.0316(7) 0.0033(6) -0.0132(6) -0.0172(7)
S17 0.1036(15) 0.0648(11) 0.0355(8) 0.0067(8) -0.0307(9) -0.0385(11)
S18 0.0449(9) 0.0295(7) 0.0320(7) 0.0035(6) -0.0087(6) -0.0150(7)
S19 0.0450(9) 0.0346(8) 0.0287(7) -0.0060(6) -0.0077(6) -0.0169(7)
S20 0.0678(11) 0.0682(11) 0.0272(7) 0.0045(7) -0.0145(7) -0.0280(9)
S21 0.0451(9) 0.0250(7) 0.0299(7) -0.0050(6) -0.0050(6) -0.0124(6)
S22 0.0571(10) 0.0233(7) 0.0295(7) -0.0018(6) -0.0125(6) -0.0145(7)
S23 0.0484(9) 0.0247(7) 0.0281(7) -0.0029(6) -0.0105(6) -0.0124(6)
S24 0.0407(9) 0.0257(7) 0.0319(7) -0.0061(6) -0.0071(6) -0.0111(6)
S25 0.0524(9) 0.0384(8) 0.0309(7) -0.0093(6) -0.0100(6) -0.0160(7)
S26 0.0471(9) 0.0333(7) 0.0294(7) 0.0000(6) -0.0101(6) -0.0161(7)
S27 0.0907(14) 0.0718(11) 0.0287(8) -0.0004(8) -0.0160(8) -0.0365(10)
S28 0.0427(9) 0.0280(7) 0.0326(7) 0.0021(6) -0.0084(6) -0.0119(7)
S29 0.0503(9) 0.0372(8) 0.0307(7) -0.0053(6) -0.0109(6) -0.0194(7)
S30 0.0641(11) 0.0663(11) 0.0312(8) 0.0046(7) -0.0164(7) -0.0251(9)
C1 0.030(3) 0.027(3) 0.033(3) -0.003(2) -0.004(2) -0.013(2)
C2 0.023(3) 0.035(3) 0.028(3) -0.009(2) -0.005(2) -0.008(2)
C3 0.028(3) 0.034(3) 0.026(3) -0.005(2) -0.003(2) -0.010(2)
C4 0.029(3) 0.035(3) 0.032(3) -0.008(2) -0.006(2) -0.010(2)
C5 0.031(3) 0.040(3) 0.036(3) -0.013(2) -0.001(2) -0.012(3)
C6 0.037(3) 0.034(3) 0.039(3) -0.006(2) -0.005(2) -0.015(3)
C7 0.024(3) 0.032(3) 0.024(2) 0.003(2) -0.001(2) -0.007(2)
C8 0.024(3) 0.032(3) 0.022(2) -0.007(2) -0.004(2) -0.006(2)
C9 0.031(3) 0.031(3) 0.030(3) 0.004(2) -0.007(2) -0.011(2)
C10 0.031(3) 0.037(3) 0.028(3) -0.004(2) -0.008(2) -0.016(2)
C11 0.046(4) 0.040(3) 0.037(3) -0.003(3) -0.017(3) -0.016(3)
C12 0.031(3) 0.039(3) 0.031(3) 0.001(2) -0.007(2) -0.012(3)
C13 0.024(3) 0.031(3) 0.024(2) 0.000(2) -0.003(2) -0.010(2)
C14 0.033(3) 0.030(3) 0.026(3) -0.004(2) -0.008(2) -0.011(2)
C15 0.032(3) 0.030(3) 0.025(2) 0.001(2) -0.005(2) -0.012(2)
C16 0.030(3) 0.033(3) 0.027(3) -0.008(2) -0.005(2) -0.007(2)
C17 0.035(3) 0.048(3) 0.030(3) -0.005(3) -0.004(2) -0.014(3)
C18 0.039(3) 0.038(3) 0.033(3) -0.002(2) -0.009(2) -0.015(3)
C19 0.068(5) 0.040(4) 0.055(4) 0.006(3) -0.013(3) -0.016(3)
C20 0.067(5) 0.053(4) 0.067(4) 0.005(3) -0.006(4) -0.027(4)
C21 0.047(4) 0.050(4) 0.058(4) -0.017(3) -0.004(3) -0.012(3)
C22 0.075(5) 0.058(4) 0.060(4) 0.014(3) -0.025(4) -0.032(4)
C23 0.075(5) 0.054(4) 0.066(4) 0.021(3) -0.021(4) -0.034(4)
C24 0.060(4) 0.049(4) 0.046(3) -0.009(3) -0.009(3) -0.014(3)
C25 0.071(5) 0.091(5) 0.067(4) -0.043(4) 0.006(4) -0.027(4)
C26 0.054(5) 0.119(6) 0.078(5) -0.044(4) -0.012(4) -0.022(4)
N1 0.053(3) 0.039(3) 0.045(3) -0.004(2) -0.002(2) -0.017(3)
N2 0.068(4) 0.063(4) 0.086(4) 0.000(3) -0.017(3) -0.024(3)

loop_
_atom_type_symbol
_atom_type_description
_atom_type_scat_dispersion_real
_atom_type_scat_dispersion_imag
_atom_type_scat_source
C C 0.0033 0.0016 'International Tables Vol C Tables 4.2.6.8 and 6.1.1.4'
H H 0.0000 0.0000 'International Tables Vol C Tables 4.2.6.8 and 6.1.1.4'
N N 0.0061 0.0033 'International Tables Vol C Tables 4.2.6.8 and 6.1.1.4'
Ni Ni 0.3393 1.1124 'International Tables Vol C Tables 4.2.6.8 and 6.1.1.4'
S S 0.1246 0.1234 'International Tables Vol C Tables 4.2.6.8 and 6.1.1.4'

loop_
_geom_angle_atom_site_label_1
_geom_angle_atom_site_label_2
_geom_angle_atom_site_label_3
_geom_angle
S3 Ni1 S1 178.43(5)
S3 Ni1 S2 85.86(5)
S1 Ni1 S2 92.66(5)
S3 Ni1 S4 92.98(5)
S1 Ni1 S4 88.50(5)
S2 Ni1 S4 178.82(5)
S12 Ni2 S11 92.86(5)
S12 Ni2 S14 177.03(6)
S11 Ni2 S14 87.69(5)
S12 Ni2 S13 86.01(5)
S11 Ni2 S13 178.57(6)
S14 Ni2 S13 93.49(5)
S22 Ni3 S23 84.84(5)
S22 Ni3 S21 92.74(5)
S23 Ni3 S21 177.32(5)
S22 Ni3 S24 177.60(5)
S23 Ni3 S24 93.30(5)
S21 Ni3 S24 89.09(5)
C1 S1 Ni1 102.60(16)
C2 S2 Ni1 102.66(15)
C3 S3 Ni1 102.29(16)
C4 S4 Ni1 101.93(16)
C5 S5 C4 97.7(2)
C5 S6 C3 97.2(2)
C6 S8 C1 97.2(2)
C6 S9 C2 97.3(2)
C7 S11 Ni2 102.60(16)
C8 S12 Ni2 102.64(16)
C9 S13 Ni2 102.30(16)
C10 S14 Ni2 102.07(16)
C11 S15 C10 97.3(2)
C9 S16 C11 97.0(2)
C12 S18 C7 96.6(2)
C8 S19 C12 96.4(2)
C13 S21 Ni3 102.52(16)
C14 S22 Ni3 103.06(16)
C15 S23 Ni3 102.60(16)
C16 S24 Ni3 101.74(16)
C17 S25 C16 96.9(2)
C17 S26 C15 97.4(2)
C18 S28 C13 96.5(2)
C14 S29 C18 96.8(2)
C2 C1 S1 121.1(3)
C2 C1 S8 116.0(3)
S1 C1 S8 122.9(3)
C1 C2 S2 121.0(3)
C1 C2 S9 115.9(3)
S2 C2 S9 123.2(3)
C4 C3 S3 121.4(4)
C4 C3 S6 116.8(3)
S3 C3 S6 121.9(3)
C3 C4 S4 121.4(4)
C3 C4 S5 115.1(4)
S4 C4 S5 123.6(3)
S7 C5 S6 122.8(3)
S7 C5 S5 123.9(3)
S6 C5 S5 113.2(3)
S10 C6 S9 122.9(3)
S10 C6 S8 123.4(3)
S9 C6 S8 113.6(3)
C8 C7 S11 120.8(3)
C8 C7 S18 116.1(3)
S11 C7 S18 123.1(3)
C7 C8 S12 121.1(3)
C7 C8 S19 116.4(3)
S12 C8 S19 122.4(3)
C10 C9 S13 120.3(3)
C10 C9 S16 116.5(3)
S13 C9 S16 123.1(3)
C9 C10 S14 121.8(3)
C9 C10 S15 115.1(3)
S14 C10 S15 123.0(3)
S17 C11 S15 122.6(3)
S17 C11 S16 123.5(3)
S15 C11 S16 113.9(3)
S20 C12 S18 123.9(3)
S20 C12 S19 121.7(3)
S18 C12 S19 114.4(3)
C14 C13 S21 120.9(3)
C14 C13 S28 115.9(3)
S21 C13 S28 123.2(3)
C13 C14 S22 120.7(3)
C13 C14 S29 116.5(3)
S22 C14 S29 122.8(3)
C16 C15 S23 120.9(3)
C16 C15 S26 116.3(3)
S23 C15 S26 122.8(3)
C15 C16 S24 121.4(3)
C15 C16 S25 115.4(3)
S24 C16 S25 123.2(3)
S27 C17 S26 122.9(3)
S27 C17 S25 123.1(3)
S26 C17 S25 114.0(3)
S30 C18 S29 122.2(3)
S30 C18 S28 123.5(3)
S29 C18 S28 114.3(3)
N1 C19 C20 122.8(6)
N1 C19 H19 118.6
C20 C19 H19 118.6
C19 C20 C21 120.1(6)
C19 C20 H20 120.0
C21 C20 H20 120.0
N2 C21 C22 122.5(6)
N2 C21 C20 121.1(6)
C22 C21 C20 116.4(6)
C23 C22 C21 120.5(6)
C23 C22 H22 119.8
C21 C22 H22 119.8
N1 C23 C22 122.7(5)
N1 C23 H23 118.6
C22 C23 H23 118.6
C25 C24 N1 113.7(5)
C25 C24 H24A 108.8
N1 C24 H24A 108.8
C25 C24 H24B 108.8
N1 C24 H24B 108.8
H24A C24 H24B 107.7
C24 C25 C26 111.8(5)
C24 C25 H25A 109.3
C26 C25 H25A 109.3
C24 C25 H25B 109.3
C26 C25 H25B 109.3
H25A C25 H25B 107.9
C25 C26 H26A 109.5
C25 C26 H26B 109.5
H26A C26 H26B 109.5
C25 C26 H26C 109.5
H26A C26 H26C 109.5
H26B C26 H26C 109.5
C23 N1 C19 117.5(5)
C23 N1 C24 121.4(5)
C19 N1 C24 121.1(5)
C21 N2 H2A 120.0
C21 N2 H2B 120.0
H2A N2 H2B 120.0

loop_
_geom_bond_atom_site_label_1
_geom_bond_atom_site_label_2
_geom_bond_distance
Ni1 S3 2.1592(13)
Ni1 S1 2.1604(13)
Ni1 S2 2.1639(13)
Ni1 S4 2.1765(13)
Ni2 S12 2.1511(13)
Ni2 S11 2.1549(13)
Ni2 S14 2.1576(13)
Ni2 S13 2.1580(13)
Ni3 S22 2.1484(13)
Ni3 S23 2.1493(13)
Ni3 S21 2.1577(13)
Ni3 S24 2.1654(13)
S1 C1 1.698(5)
S2 C2 1.695(5)
S3 C3 1.704(4)
S4 C4 1.702(5)
S5 C5 1.734(5)
S5 C4 1.748(4)
S6 C5 1.733(5)
S6 C3 1.741(5)
S7 C5 1.640(5)
S8 C6 1.735(5)
S8 C1 1.743(4)
S9 C6 1.734(5)
S9 C2 1.743(4)
S10 C6 1.635(5)
S11 C7 1.695(5)
S12 C8 1.692(4)
S13 C9 1.706(5)
S14 C10 1.694(5)
S15 C11 1.729(5)
S15 C10 1.741(4)
S16 C9 1.728(4)
S16 C11 1.731(5)
S17 C11 1.635(5)
S18 C12 1.729(5)
S18 C7 1.734(4)
S19 C8 1.731(4)
S19 C12 1.735(5)
S20 C12 1.635(5)
S21 C13 1.692(4)
S22 C14 1.686(4)
S23 C15 1.691(4)
S24 C16 1.699(5)
S25 C17 1.739(5)
S25 C16 1.747(4)
S26 C17 1.719(5)
S26 C15 1.734(4)
S27 C17 1.638(5)
S28 C18 1.739(5)
S28 C13 1.740(4)
S29 C14 1.729(4)
S29 C18 1.731(5)
S30 C18 1.641(5)
C1 C2 1.379(6)
C3 C4 1.370(6)
C7 C8 1.378(6)
C9 C10 1.389(6)
C13 C14 1.385(6)
C15 C16 1.383(6)
C19 N1 1.342(6)
C19 C20 1.345(7)
C19 H19 0.9300
C20 C21 1.397(7)
C20 H20 0.9300
C21 N2 1.345(7)
C21 C22 1.387(7)
C22 C23 1.343(7)
C22 H22 0.9300
C23 N1 1.342(7)
C23 H23 0.9300
C24 C25 1.475(7)
C24 N1 1.487(6)
C24 H24A 0.9700
C24 H24B 0.9700
C25 C26 1.511(7)
C25 H25A 0.9700
C25 H25B 0.9700
C26 H26A 0.9600
C26 H26B 0.9600
C26 H26C 0.9600
N2 H2A 0.8600
N2 H2B 0.8600
